data_7121707
loop_
_publ_author_name
'Sugawa, Tsuyoshi'
'Yamamoto, Koji'
'Murahashi, Tetsuro'

_publ_section_title
;
 Bimodal coordination of fused arenes to a Pd<sub>3</sub> cluster site.
;
_journal_issue 46
_journal_name_full 'Chemical communications (Cambridge, England)'
_journal_page_first 5875
_journal_page_last 5878
_journal_paper_doi 10.1039/c8cc02880j
_journal_volume 54
_journal_year 2018
_chemical_formula_moiety 'C23 H21 B2 F8 N O2 Pd3'
_chemical_formula_sum 'C23 H21 B2 F8 N O2 Pd3'
_chemical_formula_weight 836.23
_space_group_crystal_system triclinic
_space_group_IT_number 2
_space_group_name_Hall '-P 1'
_space_group_name_H-M_alt 'P -1'
_symmetry_space_group_name_Hall '-P 1'
_symmetry_space_group_name_H-M 'P -1'
_atom_sites_solution_hydrogens geom
_atom_sites_solution_primary direct
_atom_sites_solution_secondary difmap
_audit_update_record
;
2018-04-02 deposited with the CCDC.
2018-05-14 downloaded from the CCDC.
;
_cell_angle_alpha 110.912(3)
_cell_angle_beta 92.099(2)
_cell_angle_gamma 98.047(2)
_cell_formula_units_Z 2
_cell_length_a 10.1815(3)
_cell_length_b 10.9310(3)
_cell_length_c 11.5703(3)
_cell_measurement_reflns_used 8222
_cell_measurement_temperature 93
_cell_measurement_theta_max 30.97
_cell_measurement_theta_min 2.01
_cell_volume 1185.81(6)
_computing_cell_refinement CrystalClear
_computing_data_collection 'CrystalClear (Rigaku, ????)'
_computing_data_reduction CrystalClear
_computing_molecular_graphics 'CrystalStructure 4.2.5'
_computing_publication_material 'CrystalStructure 4.2.5 (Rigaku, 2017)'
_computing_structure_refinement 'SHELXL Version 2017/1 (Sheldrick, 2008)'
_computing_structure_solution 'SHELXT Version 2014/5 (Sheldrick, 2014)'
_diffrn_ambient_temperature 93
_diffrn_detector_area_resol_mean 28.626
_diffrn_measured_fraction_theta_full 0.974
_diffrn_measured_fraction_theta_max 0.974
_diffrn_measurement_device_type 'Rigaku Saturn724'
_diffrn_measurement_method \w
_diffrn_radiation_type 'Mo K\a'
_diffrn_radiation_wavelength 0.71075
_diffrn_reflns_av_R_equivalents 0.0244
_diffrn_reflns_Laue_measured_fraction_full 0.974
_diffrn_reflns_Laue_measured_fraction_max 0.974
_diffrn_reflns_limit_h_max 12
_diffrn_reflns_limit_h_min -11
_diffrn_reflns_limit_k_max 12
_diffrn_reflns_limit_k_min -12
_diffrn_reflns_limit_l_max 13
_diffrn_reflns_limit_l_min -13
_diffrn_reflns_number 7797
_diffrn_reflns_point_group_measured_fraction_full 0.974
_diffrn_reflns_point_group_measured_fraction_max 0.974
_diffrn_reflns_theta_full 24.998
_diffrn_reflns_theta_max 24.998
_diffrn_reflns_theta_min 2.022
_diffrn_standards_number 0
_exptl_absorpt_coefficient_mu 2.341
_exptl_absorpt_correction_type none
_exptl_crystal_colour black
_exptl_crystal_density_diffrn 2.342
_exptl_crystal_density_method 'not measured'
_exptl_crystal_description plate
_exptl_crystal_F_000 804.00
_exptl_crystal_size_max 0.200
_exptl_crystal_size_mid 0.100
_exptl_crystal_size_min 0.050
_refine_diff_density_max 3.50
_refine_diff_density_min -0.61
_refine_ls_extinction_method none
_refine_ls_goodness_of_fit_ref 1.109
_refine_ls_hydrogen_treatment constr
_refine_ls_number_parameters 380
_refine_ls_number_reflns 4062
_refine_ls_number_restraints 106
_refine_ls_R_factor_all 0.0367
_refine_ls_R_factor_gt 0.0338
_refine_ls_shift/su_max 0.001
_refine_ls_structure_factor_coef Fsqd
_refine_ls_weighting_details 'w = 1/[\s^2^(Fo^2^)+(0.0501P)^2^+5.8610P] where P=(Fo^2^+2Fc^2^)/3'
_refine_ls_weighting_scheme calc
_refine_ls_wR_factor_gt 0.0950
_refine_ls_wR_factor_ref 0.0967
_reflns_Friedel_coverage 0.000
_reflns_number_gt 3771
_reflns_number_total 4062
_reflns_threshold_expression F^2^>2.0\s(F^2^)
_cod_data_source_file c8cc02880j2.cif
_cod_data_source_block xcalibur
_cod_depositor_comments 'Adding full bibliography for 7121707--7121710.cif.'
_cod_database_code 7121707

loop_
_space_group_symop_id
_space_group_symop_operation_xyz
1 +X,+Y,+Z
2 -X,-Y,-Z

loop_
_atom_site_label
_atom_site_type_symbol
_atom_site_fract_x
_atom_site_fract_y
_atom_site_fract_z
_atom_site_U_iso_or_equiv
_atom_site_adp_type
_atom_site_occupancy
_atom_site_site_symmetry_order
_atom_site_calc_flag
_atom_site_refinement_flags_posn
_atom_site_refinement_flags_adp
_atom_site_refinement_flags_occupancy
Pd1 Pd 0.58602(4) 0.66782(4) 0.36949(4) 0.01570(13) Uani 1 1 d . . .
Pd2 Pd 0.82867(4) 0.63468(4) 0.28057(3) 0.01300(12) Uani 1 1 d . . .
Pd3 Pd 0.67636(4) 0.83132(4) 0.24428(4) 0.01510(13) Uani 1 1 d . . .
F1 F 1.0257(3) 0.3199(3) 0.1245(3) 0.0291(7) Uani 1 1 d . . .
F2 F 0.9960(4) 0.4548(5) 0.3206(4) 0.0505(11) Uani 1 1 d . . .
F3 F 1.1271(4) 0.5341(4) 0.2036(4) 0.0439(10) Uani 1 1 d . . .
F4 F 1.1985(4) 0.3887(5) 0.2757(4) 0.0568(12) Uani 1 1 d . . .
F5 F 0.6946(4) 1.1463(4) 0.1731(4) 0.0431(10) Uani 1 1 d . . .
F6 F 0.4812(8) 1.1144(7) 0.0953(6) 0.0256(16) Uani 0.5 1 d . . P
F7 F 0.5369(5) 1.2378(5) 0.3021(5) 0.0113(11) Uani 0.5 1 d . . P
F8 F 0.5305(6) 1.0157(6) 0.2322(6) 0.0118(12) Uani 0.5 1 d . . P
F9 F 0.4837(10) 1.1849(12) 0.1811(16) 0.084(5) Uani 0.5 1 d . . P
F10 F 0.5894(12) 1.1107(17) 0.3127(12) 0.092(5) Uani 0.5 1 d . . P
F11 F 0.5277(11) 0.9789(10) 0.1347(19) 0.105(6) Uani 0.5 1 d . . P
O1 O 0.4194(4) 0.5900(4) 0.4638(4) 0.0306(10) Uani 1 1 d . . .
O2 O 0.3146(4) 0.7387(4) 0.4422(4) 0.0294(9) Uani 1 1 d . . .
N1 N 0.3234(4) 0.6478(4) 0.4793(4) 0.0218(10) Uani 1 1 d . . .
C1 C 0.4735(5) 0.5815(5) 0.1840(5) 0.0200(11) Uani 1 1 d . U .
H1 H 0.388462 0.579075 0.215101 0.024 Uiso 1 1 calc R U .
C2 C 0.5459(5) 0.4873(5) 0.2024(5) 0.0202(11) Uani 1 1 d . U .
H2 H 0.499778 0.436707 0.244707 0.024 Uiso 1 1 calc R U .
C3 C 0.6742(5) 0.4517(5) 0.1708(5) 0.0197(11) Uani 1 1 d . U .
H3 H 0.697673 0.390085 0.205441 0.024 Uiso 1 1 calc R U .
C4 C 0.7744(5) 0.4861(5) 0.1005(5) 0.0200(11) Uani 1 1 d . U .
H4 H 0.827242 0.419297 0.065307 0.024 Uiso 1 1 calc R U .
C5 C 0.8092(6) 0.6015(6) 0.0738(5) 0.0231(11) Uani 1 1 d . U .
H5 H 0.901751 0.620324 0.066407 0.028 Uiso 1 1 calc R U .
C6 C 0.7362(6) 0.6975(5) 0.0551(5) 0.0220(11) Uani 1 1 d . U .
H6 H 0.791055 0.764689 0.036699 0.026 Uiso 1 1 calc R U .
C7 C 0.5992(5) 0.7143(5) 0.0582(5) 0.0208(11) Uani 1 1 d . U .
H7 H 0.570084 0.755287 0.004182 0.025 Uiso 1 1 calc R U .
C8 C 0.5003(5) 0.6796(5) 0.1289(5) 0.0211(11) Uani 1 1 d . U .
H8 H 0.434731 0.735932 0.143608 0.025 Uiso 1 1 calc R U .
C9 C 1.0144(5) 0.8050(5) 0.3533(5) 0.0167(10) Uani 1 1 d . . .
H9 H 1.062105 0.739367 0.361493 0.020 Uiso 1 1 calc R U .
C10 C 0.9031(5) 0.8316(5) 0.4194(5) 0.0169(10) Uani 1 1 d . . .
C11 C 0.8506(5) 0.7520(5) 0.4886(5) 0.0177(10) Uani 1 1 d . . .
H11 H 0.898616 0.687561 0.498916 0.021 Uiso 1 1 calc R U .
C12 C 0.7270(5) 0.7694(5) 0.5417(5) 0.0187(11) Uani 1 1 d . . .
H12 H 0.693834 0.717807 0.588392 0.022 Uiso 1 1 calc R U .
C13 C 0.6542(5) 0.8634(5) 0.5247(5) 0.0205(11) Uani 1 1 d . . .
H13 H 0.572435 0.875080 0.560989 0.025 Uiso 1 1 calc R U .
C14 C 0.7005(5) 0.9402(5) 0.4548(5) 0.0193(11) Uani 1 1 d . . .
H14 H 0.648350 1.000751 0.442308 0.023 Uiso 1 1 calc R U .
C15 C 0.8251(5) 0.9281(5) 0.4026(5) 0.0172(11) Uani 1 1 d . . .
C16 C 0.8666(5) 0.9926(5) 0.3203(5) 0.0182(11) Uani 1 1 d . . .
H16 H 0.815122 1.052967 0.306379 0.022 Uiso 1 1 calc R U .
C17 C 0.9846(5) 0.9688(5) 0.2578(5) 0.0208(11) Uani 1 1 d . . .
C18 C 1.0296(6) 1.0388(6) 0.1814(5) 0.0265(13) Uani 1 1 d . . .
H18 H 0.982066 1.103667 0.171172 0.032 Uiso 1 1 calc R U .
C19 C 1.1426(6) 1.0124(6) 0.1216(6) 0.0304(14) Uani 1 1 d . . .
H19 H 1.171869 1.058907 0.069429 0.036 Uiso 1 1 calc R U .
C20 C 1.2153(6) 0.9186(6) 0.1362(6) 0.0299(13) Uani 1 1 d . . .
H20 H 1.293028 0.902160 0.094058 0.036 Uiso 1 1 calc R U .
C21 C 1.1748(5) 0.8502(6) 0.2110(5) 0.0234(12) Uani 1 1 d . . .
H21 H 1.224766 0.786876 0.220942 0.028 Uiso 1 1 calc R U .
C22 C 1.0590(5) 0.8738(5) 0.2734(5) 0.0182(11) Uani 1 1 d . . .
C23 C 0.2152(6) 0.6106(6) 0.5470(5) 0.0249(12) Uani 1 1 d . . .
H23A H 0.237676 0.541338 0.575844 0.030 Uiso 1 1 calc R U .
H23B H 0.132407 0.577149 0.491774 0.030 Uiso 1 1 calc R U .
H23C H 0.203292 0.688623 0.618700 0.030 Uiso 1 1 calc R U .
B1 B 1.0877(6) 0.4206(7) 0.2306(6) 0.0236(13) Uani 1 1 d . . .
B2 B 0.5651(7) 1.1199(7) 0.1972(6) 0.0255(14) Uani 1 1 d . . .

loop_
_atom_site_aniso_label
_atom_site_aniso_U_11
_atom_site_aniso_U_22
_atom_site_aniso_U_33
_atom_site_aniso_U_23
_atom_site_aniso_U_13
_atom_site_aniso_U_12
Pd1 0.0119(2) 0.0166(2) 0.0169(2) 0.00497(16) 0.00089(15) -0.00001(15)
Pd2 0.0116(2) 0.0124(2) 0.0149(2) 0.00519(15) -0.00067(14) 0.00123(14)
Pd3 0.0143(2) 0.0126(2) 0.0179(2) 0.00551(16) -0.00281(15) 0.00187(15)
F1 0.0283(18) 0.0231(17) 0.0333(19) 0.0095(15) 0.0025(15) -0.0017(14)
F2 0.032(2) 0.083(3) 0.032(2) 0.016(2) 0.0120(17) 0.003(2)
F3 0.051(2) 0.0222(18) 0.051(2) 0.0069(17) 0.0122(19) -0.0019(17)
F4 0.045(3) 0.073(3) 0.059(3) 0.026(2) -0.011(2) 0.027(2)
F5 0.032(2) 0.035(2) 0.065(3) 0.0190(19) 0.0168(19) 0.0083(16)
F6 0.047(4) 0.017(3) 0.007(3) -0.004(2) -0.011(3) 0.014(3)
F7 0.015(3) 0.009(3) 0.005(2) -0.002(2) -0.001(2) -0.002(2)
F8 0.018(3) 0.007(3) 0.006(3) -0.002(2) -0.006(2) -0.001(2)
F9 0.044(6) 0.064(7) 0.188(16) 0.090(10) 0.029(8) 0.026(6)
F10 0.077(8) 0.172(14) 0.079(8) 0.086(10) 0.043(7) 0.071(9)
F11 0.046(6) 0.029(5) 0.225(19) 0.032(9) -0.012(9) 0.003(4)
O1 0.015(2) 0.041(3) 0.047(3) 0.026(2) 0.0125(18) 0.0126(18)
O2 0.030(2) 0.028(2) 0.038(2) 0.0204(19) 0.0047(18) 0.0075(17)
N1 0.018(2) 0.019(2) 0.026(2) 0.007(2) -0.0014(19) 0.0004(18)
C1 0.014(2) 0.020(3) 0.020(3) 0.002(2) -0.002(2) -0.004(2)
C2 0.022(3) 0.015(2) 0.018(3) 0.003(2) -0.001(2) -0.004(2)
C3 0.027(3) 0.010(2) 0.019(3) 0.005(2) -0.007(2) -0.001(2)
C4 0.020(3) 0.020(3) 0.015(3) 0.000(2) -0.002(2) 0.005(2)
C5 0.021(3) 0.027(3) 0.015(3) 0.002(2) 0.002(2) 0.000(2)
C6 0.028(3) 0.020(3) 0.017(3) 0.007(2) 0.003(2) 0.000(2)
C7 0.025(3) 0.019(3) 0.016(3) 0.006(2) -0.010(2) 0.001(2)
C8 0.016(3) 0.021(3) 0.021(3) 0.002(2) -0.007(2) 0.003(2)
C9 0.009(2) 0.016(2) 0.021(3) 0.005(2) -0.007(2) -0.0046(19)
C10 0.018(3) 0.012(2) 0.016(3) 0.002(2) -0.005(2) -0.0018(19)
C11 0.017(3) 0.021(3) 0.014(2) 0.006(2) -0.002(2) 0.001(2)
C12 0.023(3) 0.017(3) 0.013(2) 0.003(2) -0.001(2) -0.001(2)
C13 0.017(3) 0.019(3) 0.019(3) 0.001(2) 0.000(2) 0.000(2)
C14 0.021(3) 0.014(2) 0.020(3) 0.003(2) -0.002(2) 0.004(2)
C15 0.018(3) 0.012(2) 0.016(3) 0.001(2) -0.007(2) -0.001(2)
C16 0.018(3) 0.011(2) 0.021(3) 0.003(2) -0.006(2) -0.0020(19)
C17 0.020(3) 0.019(3) 0.019(3) 0.006(2) -0.006(2) -0.005(2)
C18 0.030(3) 0.021(3) 0.026(3) 0.011(2) -0.007(2) -0.006(2)
C19 0.030(3) 0.035(3) 0.030(3) 0.021(3) 0.000(3) -0.007(3)
C20 0.018(3) 0.042(4) 0.029(3) 0.016(3) 0.003(2) -0.004(2)
C21 0.018(3) 0.026(3) 0.024(3) 0.009(2) -0.003(2) -0.003(2)
C22 0.017(3) 0.021(3) 0.016(3) 0.008(2) -0.004(2) -0.003(2)
C23 0.022(3) 0.029(3) 0.027(3) 0.013(2) 0.004(2) 0.003(2)
B1 0.019(3) 0.030(3) 0.021(3) 0.007(3) 0.004(2) 0.004(3)
B2 0.027(3) 0.030(4) 0.021(3) 0.015(3) -0.001(3) -0.002(3)

loop_
_atom_type_symbol
_atom_type_description
_atom_type_scat_dispersion_real
_atom_type_scat_dispersion_imag
_atom_type_scat_source
C C 0.0033 0.0016
;
International Tables for Crystallography
(Vol. C, Tables 4.2.6.8 and 6.1.1.4)
;
H H 0.0000 0.0000
;
International Tables for Crystallography
(Vol. C, Table 6.1.1.4)
;
B B 0.0013 0.0007
;
International Tables for Crystallography
(Vol. C, Tables 4.2.6.8 and 6.1.1.4)
;
F F 0.0171 0.0103
;
International Tables for Crystallography
(Vol. C, Tables 4.2.6.8 and 6.1.1.4)
;
N N 0.0061 0.0033
;
International Tables for Crystallography
(Vol. C, Tables 4.2.6.8 and 6.1.1.4)
;
O O 0.0106 0.0060
;
International Tables for Crystallography
(Vol. C, Tables 4.2.6.8 and 6.1.1.4)
;
Pd Pd -0.9988 1.0072
;
International Tables for Crystallography
(Vol. C, Tables 4.2.6.8 and 6.1.1.4)
;

loop_
_geom_angle_atom_site_label_1
_geom_angle_atom_site_label_2
_geom_angle_atom_site_label_3
_geom_angle
C2 Pd1 C1 37.6(2)
C2 Pd1 C12 142.0(2)
C1 Pd1 C12 170.27(19)
C2 Pd1 C13 170.6(2)
C1 Pd1 C13 141.2(2)
C12 Pd1 C13 36.7(2)
C2 Pd1 O1 92.04(18)
C1 Pd1 O1 93.74(18)
C12 Pd1 O1 95.98(18)
C13 Pd1 O1 97.30(18)
C2 Pd1 Pd2 75.06(14)
C1 Pd1 Pd2 94.62(14)
C12 Pd1 Pd2 77.53(14)
C13 Pd1 Pd2 96.85(14)
O1 Pd1 Pd2 145.57(10)
C2 Pd1 Pd3 94.65(14)
C1 Pd1 Pd3 74.12(14)
C12 Pd1 Pd3 97.15(14)
C13 Pd1 Pd3 77.45(14)
O1 Pd1 Pd3 149.00(10)
Pd2 Pd1 Pd3 65.078(14)
C4 Pd2 C10 157.6(2)
C4 Pd2 C11 164.2(2)
C10 Pd2 C11 37.69(19)
C4 Pd2 C5 36.9(2)
C10 Pd2 C5 120.8(2)
C11 Pd2 C5 156.9(2)
C4 Pd2 C3 37.2(2)
C10 Pd2 C3 156.8(2)
C11 Pd2 C3 127.64(19)
C5 Pd2 C3 68.45(19)
C4 Pd2 C9 129.9(2)
C10 Pd2 C9 35.63(19)
C11 Pd2 C9 64.76(18)
C5 Pd2 C9 101.23(19)
C3 Pd2 C9 166.90(19)
C4 Pd2 Pd1 101.93(15)
C10 Pd2 Pd1 86.30(14)
C11 Pd2 Pd1 68.76(13)
C5 Pd2 Pd1 108.53(14)
C3 Pd2 Pd1 70.53(14)
C9 Pd2 Pd1 121.65(13)
C4 Pd2 Pd3 96.54(15)
C10 Pd2 Pd3 70.00(14)
C11 Pd2 Pd3 89.16(14)
C5 Pd2 Pd3 71.38(15)
C3 Pd2 Pd3 96.01(13)
C9 Pd2 Pd3 87.84(13)
Pd1 Pd2 Pd3 57.938(13)
C7 Pd3 C15 157.7(2)
C7 Pd3 C8 37.4(2)
C15 Pd3 C8 156.0(2)
C7 Pd3 C14 164.1(2)
C15 Pd3 C14 37.2(2)
C8 Pd3 C14 127.1(2)
C7 Pd3 C6 37.3(2)
C15 Pd3 C6 120.4(2)
C8 Pd3 C6 68.55(19)
C14 Pd3 C6 155.3(2)
C7 Pd3 C16 130.1(2)
C15 Pd3 C16 36.40(19)
C8 Pd3 C16 167.06(19)
C14 Pd3 C16 65.05(19)
C6 Pd3 C16 101.81(19)
C7 Pd3 Pd1 101.94(15)
C15 Pd3 Pd1 85.35(14)
C8 Pd3 Pd1 70.69(14)
C14 Pd3 Pd1 67.65(13)
C6 Pd3 Pd1 107.27(13)
C16 Pd3 Pd1 121.53(13)
C7 Pd3 Pd2 96.01(15)
C15 Pd3 Pd2 70.09(13)
C8 Pd3 Pd2 95.36(14)
C14 Pd3 Pd2 88.21(13)
C6 Pd3 Pd2 70.12(14)
C16 Pd3 Pd2 89.05(13)
Pd1 Pd3 Pd2 56.984(13)
F9 F6 B2 57.5(7)
F9 F7 B2 50.0(5)
F9 F7 F10 99.5(7)
B2 F7 F10 53.4(6)
F11 F8 F10 134.5(11)
F11 F8 B2 72.5(8)
F10 F8 B2 66.4(7)
F6 F9 B2 77.8(9)
F6 F9 F7 148.3(10)
B2 F9 F7 70.4(8)
F8 F10 B2 62.4(7)
F8 F10 F7 107.6(8)
B2 F10 F7 59.4(5)
F8 F11 B2 63.3(8)
N1 O1 Pd1 115.8(3)
O1 N1 O2 122.2(5)
O1 N1 C23 119.7(5)
O2 N1 C23 118.1(5)
C2 C1 C8 134.1(5)
C2 C1 Pd1 70.4(3)
C8 C1 Pd1 105.7(3)
C2 C1 H1 113.0
C8 C1 H1 113.0
Pd1 C1 H1 94.8
C1 C2 C3 133.8(5)
C1 C2 Pd1 72.0(3)
C3 C2 Pd1 105.5(3)
C1 C2 H2 113.1
C3 C2 H2 113.1
Pd1 C2 H2 93.1
C4 C3 C2 135.7(5)
C4 C3 Pd2 65.2(3)
C2 C3 Pd2 106.4(3)
C4 C3 H3 112.2
C2 C3 H3 112.2
Pd2 C3 H3 100.5
C5 C4 C3 131.4(5)
C5 C4 Pd2 77.6(3)
C3 C4 Pd2 77.6(3)
C5 C4 H4 114.3
C3 C4 H4 114.3
Pd2 C4 H4 121.5
C4 C5 C6 134.4(5)
C4 C5 Pd2 65.5(3)
C6 C5 Pd2 109.1(4)
C4 C5 H5 112.8
C6 C5 H5 112.8
Pd2 C5 H5 96.4
C7 C6 C5 134.2(5)
C7 C6 Pd3 64.1(3)
C5 C6 Pd3 109.4(4)
C7 C6 H6 112.9
C5 C6 H6 112.9
Pd3 C6 H6 97.7
C8 C7 C6 130.3(5)
C8 C7 Pd3 76.9(3)
C6 C7 Pd3 78.6(3)
C8 C7 H7 114.9
C6 C7 H7 114.9
Pd3 C7 H7 120.3
C7 C8 C1 136.5(5)
C7 C8 Pd3 65.7(3)
C1 C8 Pd3 107.5(3)
C7 C8 H8 111.8
C1 C8 H8 111.8
Pd3 C8 H8 98.5
C10 C9 C22 122.0(5)
C10 C9 Pd2 65.7(3)
C22 C9 Pd2 118.3(3)
C10 C9 H9 119.0
C22 C9 H9 119.0
Pd2 C9 H9 86.3
C9 C10 C11 121.5(5)
C9 C10 C15 119.3(5)
C11 C10 C15 118.5(5)
C9 C10 Pd2 78.7(3)
C11 C10 Pd2 74.5(3)
C15 C10 Pd2 109.7(3)
C12 C11 C10 120.5(5)
C12 C11 Pd2 114.1(3)
C10 C11 Pd2 67.8(3)
C12 C11 H11 119.7
C10 C11 H11 119.7
Pd2 C11 H11 88.2
C13 C12 C11 119.9(5)
C13 C12 Pd1 71.7(3)
C11 C12 Pd1 99.6(3)
C13 C12 H12 120.0
C11 C12 H12 120.0
Pd1 C12 H12 98.5
C14 C13 C12 121.1(5)
C14 C13 Pd1 99.4(3)
C12 C13 Pd1 71.6(3)
C14 C13 H13 119.4
C12 C13 H13 119.4
Pd1 C13 H13 98.9
C13 C14 C15 120.7(5)
C13 C14 Pd3 115.5(4)
C15 C14 Pd3 67.3(3)
C13 C14 H14 119.6
C15 C14 H14 119.6
Pd3 C14 H14 87.5
C16 C15 C14 121.7(5)
C16 C15 C10 118.6(5)
C14 C15 C10 119.2(5)
C16 C15 Pd3 77.9(3)
C14 C15 Pd3 75.5(3)
C10 C15 Pd3 110.2(3)
C15 C16 C17 121.3(5)
C15 C16 Pd3 65.7(3)
C17 C16 Pd3 117.7(3)
C15 C16 H16 119.3
C17 C16 H16 119.3
Pd3 C16 H16 86.9
C18 C17 C22 119.1(5)
C18 C17 C16 121.1(5)
C22 C17 C16 119.8(5)
C19 C18 C17 119.6(6)
C19 C18 H18 120.2
C17 C18 H18 120.2
C18 C19 C20 121.4(5)
C18 C19 H19 119.3
C20 C19 H19 119.3
C21 C20 C19 120.3(6)
C21 C20 H20 119.9
C19 C20 H20 119.9
C20 C21 C22 120.1(5)
C20 C21 H21 120.0
C22 C21 H21 120.0
C21 C22 C17 119.6(5)
C21 C22 C9 121.6(5)
C17 C22 C9 118.9(5)
N1 C23 H23A 109.5
N1 C23 H23B 109.5
H23A C23 H23B 109.5
N1 C23 H23C 109.5
H23A C23 H23C 109.5
H23B C23 H23C 109.5
F4 B1 F1 112.2(5)
F4 B1 F3 107.9(5)
F1 B1 F3 109.2(5)
F4 B1 F2 111.7(5)
F1 B1 F2 109.7(5)
F3 B1 F2 105.9(5)
F9 B2 F8 121.6(7)
F9 B2 F5 120.5(7)
F8 B2 F5 117.8(6)
F9 B2 F10 120.7(11)
F8 B2 F10 51.2(7)
F5 B2 F10 98.4(7)
F9 B2 F6 44.7(8)
F8 B2 F6 112.3(6)
F5 B2 F6 108.3(6)
F10 B2 F6 153.3(8)
F9 B2 F11 114.7(10)
F8 B2 F11 44.2(8)
F5 B2 F11 104.6(7)
F10 B2 F11 93.5(11)
F6 B2 F11 79.2(8)
F9 B2 F7 59.5(9)
F8 B2 F7 105.3(5)
F5 B2 F7 107.9(5)
F10 B2 F7 67.2(7)
F6 B2 F7 104.2(6)
F11 B2 F7 144.1(9)

loop_
_geom_bond_atom_site_label_1
_geom_bond_atom_site_label_2
_geom_bond_distance
Pd1 C2 2.189(5)
Pd1 C1 2.209(5)
Pd1 C12 2.242(5)
Pd1 C13 2.243(5)
Pd1 O1 2.277(4)
Pd1 Pd2 2.7321(5)
Pd1 Pd3 2.7613(5)
Pd2 C4 2.129(5)
Pd2 C10 2.185(5)
Pd2 C11 2.273(5)
Pd2 C5 2.285(5)
Pd2 C3 2.291(5)
Pd2 C9 2.352(5)
Pd2 Pd3 2.9548(5)
Pd3 C7 2.125(5)
Pd3 C15 2.176(5)
Pd3 C8 2.271(5)
Pd3 C14 2.284(5)
Pd3 C6 2.316(5)
Pd3 C16 2.334(5)
F1 B1 1.379(7)
F2 B1 1.410(7)
F3 B1 1.394(8)
F4 B1 1.365(8)
F5 B2 1.369(8)
F6 F9 1.014(16)
F6 B2 1.408(9)
F7 F9 1.366(17)
F7 B2 1.494(9)
F7 F10 1.599(14)
F8 F11 1.051(19)
F8 F10 1.183(17)
F8 B2 1.347(9)
F9 B2 1.215(12)
F10 B2 1.392(12)
F11 B2 1.437(13)
O1 N1 1.221(6)
O2 N1 1.227(6)
N1 C23 1.469(7)
C1 C2 1.417(8)
C1 C8 1.432(8)
C1 H1 0.9500
C2 C3 1.437(8)
C2 H2 0.9500
C3 C4 1.420(8)
C3 H3 0.9500
C4 C5 1.404(8)
C4 H4 0.9500
C5 C6 1.438(8)
C5 H5 0.9500
C6 C7 1.433(8)
C6 H6 0.9500
C7 C8 1.415(8)
C7 H7 0.9500
C8 H8 0.9500
C9 C10 1.397(7)
C9 C22 1.435(7)
C9 H9 0.9500
C10 C11 1.442(7)
C10 C15 1.467(7)
C11 C12 1.427(7)
C11 H11 0.9500
C12 C13 1.411(8)
C12 H12 0.9500
C13 C14 1.408(8)
C13 H13 0.9500
C14 C15 1.427(8)
C14 H14 0.9500
C15 C16 1.416(8)
C16 C17 1.432(8)
C16 H16 0.9500
C17 C18 1.411(8)
C17 C22 1.423(8)
C18 C19 1.376(9)
C18 H18 0.9500
C19 C20 1.397(9)
C19 H19 0.9500
C20 C21 1.371(8)
C20 H20 0.9500
C21 C22 1.411(8)
C21 H21 0.9500
C23 H23A 0.9800
C23 H23B 0.9800
C23 H23C 0.9800

loop_
_geom_torsion_atom_site_label_1
_geom_torsion_atom_site_label_2
_geom_torsion_atom_site_label_3
_geom_torsion_atom_site_label_4
_geom_torsion
B2 F6 F9 F7 0.7(17)
B2 F7 F9 F6 -0.7(18)
F10 F7 F9 F6 -22(2)
F10 F7 F9 B2 -21.7(7)
F11 F8 F10 B2 27.2(14)
F11 F8 F10 F7 67.0(15)
B2 F8 F10 F7 39.8(6)
F9 F7 F10 F8 -20.6(10)
B2 F7 F10 F8 -41.2(7)
F9 F7 F10 B2 20.7(7)
F10 F8 F11 B2 -26.1(13)
Pd1 O1 N1 O2 2.8(7)
Pd1 O1 N1 C23 -175.8(4)
C8 C1 C2 C3 -1.3(10)
Pd1 C1 C2 C3 -94.4(6)
C8 C1 C2 Pd1 93.1(6)
C1 C2 C3 C4 -6.8(11)
Pd1 C2 C3 C4 -86.4(7)
C1 C2 C3 Pd2 64.3(7)
Pd1 C2 C3 Pd2 -15.4(4)
C2 C3 C4 C5 27.6(10)
Pd2 C3 C4 C5 -60.8(5)
C2 C3 C4 Pd2 88.4(6)
C3 C4 C5 C6 -32.5(10)
Pd2 C4 C5 C6 -93.3(6)
C3 C4 C5 Pd2 60.8(5)
C4 C5 C6 C7 1.1(11)
Pd2 C5 C6 C7 -73.0(7)
C4 C5 C6 Pd3 73.4(7)
Pd2 C5 C6 Pd3 -0.7(4)
C5 C6 C7 C8 30.7(10)
Pd3 C6 C7 C8 -61.7(5)
C5 C6 C7 Pd3 92.4(6)
C6 C7 C8 C1 -27.9(10)
Pd3 C7 C8 C1 -90.3(6)
C6 C7 C8 Pd3 62.4(5)
C2 C1 C8 C7 9.1(11)
Pd1 C1 C8 C7 86.8(7)
C2 C1 C8 Pd3 -63.8(7)
Pd1 C1 C8 Pd3 13.9(4)
C22 C9 C10 C11 173.1(5)
Pd2 C9 C10 C11 63.7(4)
C22 C9 C10 C15 3.0(7)
Pd2 C9 C10 C15 -106.4(4)
C22 C9 C10 Pd2 109.4(4)
C9 C10 C11 C12 -171.6(5)
C15 C10 C11 C12 -1.4(7)
Pd2 C10 C11 C12 -105.7(4)
C9 C10 C11 Pd2 -65.9(4)
C15 C10 C11 Pd2 104.3(4)
C10 C11 C12 C13 1.1(7)
Pd2 C11 C12 C13 -76.4(5)
C10 C11 C12 Pd1 75.4(5)
Pd2 C11 C12 Pd1 -2.1(4)
C11 C12 C13 C14 0.6(7)
Pd1 C12 C13 C14 -90.1(5)
C11 C12 C13 Pd1 90.7(4)
C12 C13 C14 C15 -2.1(8)
Pd1 C13 C14 C15 -76.3(5)
C12 C13 C14 Pd3 75.5(6)
Pd1 C13 C14 Pd3 1.3(4)
C13 C14 C15 C16 172.6(5)
Pd3 C14 C15 C16 65.6(4)
C13 C14 C15 C10 1.7(7)
Pd3 C14 C15 C10 -105.3(4)
C13 C14 C15 Pd3 107.0(5)
C9 C10 C15 C16 -0.7(7)
C11 C10 C15 C16 -171.1(4)
Pd2 C10 C15 C16 -88.6(5)
C9 C10 C15 C14 170.4(5)
C11 C10 C15 C14 0.0(7)
Pd2 C10 C15 C14 82.6(5)
C9 C10 C15 Pd3 86.2(5)
C11 C10 C15 Pd3 -84.2(5)
Pd2 C10 C15 Pd3 -1.7(4)
C14 C15 C16 C17 -173.2(5)
C10 C15 C16 C17 -2.2(7)
Pd3 C15 C16 C17 -108.8(5)
C14 C15 C16 Pd3 -64.3(4)
C10 C15 C16 Pd3 106.6(4)
C15 C16 C17 C18 -176.5(5)
Pd3 C16 C17 C18 106.5(5)
C15 C16 C17 C22 3.0(7)
Pd3 C16 C17 C22 -74.0(6)
C22 C17 C18 C19 1.2(8)
C16 C17 C18 C19 -179.3(5)
C17 C18 C19 C20 -0.8(9)
C18 C19 C20 C21 0.0(9)
C19 C20 C21 C22 0.3(9)
C20 C21 C22 C17 0.1(8)
C20 C21 C22 C9 -179.4(5)
C18 C17 C22 C21 -0.8(7)
C16 C17 C22 C21 179.7(5)
C18 C17 C22 C9 178.7(5)
C16 C17 C22 C9 -0.8(7)
C10 C9 C22 C21 177.3(5)
Pd2 C9 C22 C21 -105.1(5)
C10 C9 C22 C17 -2.2(7)
Pd2 C9 C22 C17 75.4(6)
F6 F9 B2 F8 -90.6(11)
F7 F9 B2 F8 89.8(9)
F6 F9 B2 F5 85.7(10)
F7 F9 B2 F5 -93.9(8)
F6 F9 B2 F10 -151.2(11)
F7 F9 B2 F10 29.2(11)
F7 F9 B2 F6 -179.6(10)
F6 F9 B2 F11 -40.6(13)
F7 F9 B2 F11 139.8(11)
F6 F9 B2 F7 179.6(10)
F11 F8 B2 F9 94.1(13)
F10 F8 B2 F9 -105.9(13)
F11 F8 B2 F5 -82.3(9)
F10 F8 B2 F5 77.7(8)
F11 F8 B2 F10 -160.0(10)
F11 F8 B2 F6 44.6(9)
F10 F8 B2 F6 -155.4(9)
F10 F8 B2 F11 160.0(10)
F11 F8 B2 F7 157.4(9)
F10 F8 B2 F7 -42.6(7)
F8 F10 B2 F9 107.8(10)
F7 F10 B2 F9 -27.1(10)
F7 F10 B2 F8 -134.9(7)
F8 F10 B2 F5 -119.1(7)
F7 F10 B2 F5 106.0(5)
F8 F10 B2 F6 59(2)
F7 F10 B2 F6 -76(2)
F8 F10 B2 F11 -13.8(7)
F7 F10 B2 F11 -148.7(7)
F8 F10 B2 F7 134.9(7)
F9 F6 B2 F8 113.1(10)
F9 F6 B2 F5 -115.1(9)
F9 F6 B2 F10 67(2)
F9 F6 B2 F11 143.0(11)
F9 F6 B2 F7 -0.4(9)
F8 F11 B2 F9 -110.8(11)
F8 F11 B2 F5 115.1(8)
F8 F11 B2 F10 15.5(8)
F8 F11 B2 F6 -138.6(9)
F8 F11 B2 F7 -39.2(15)
F10 F7 B2 F9 153.0(9)
F9 F7 B2 F8 -118.1(8)
F10 F7 B2 F8 34.9(7)
F9 F7 B2 F5 115.3(7)
F10 F7 B2 F5 -91.7(8)
F9 F7 B2 F10 -153.0(9)
F9 F7 B2 F6 0.3(7)
F10 F7 B2 F6 153.3(9)
F9 F7 B2 F11 -90.9(15)
F10 F7 B2 F11 62.1(14)
